data_4001117
loop_
_publ_author_name
'Suescun, Leopoldo'
'Dabrowski, Bogdan'
'Mais, James'
'Remsen, Steven'
'Richardson, James W.'
'Maxey, Evan R.'
'Jorgensen, James D.'

_publ_section_title
;
 Oxygen Ordered Phases in LaxSr1&#x2212;xMnOy(0 &#x2264;x&#x2264; 0.2, 2.5
 &#x2264; y &#x2264; 3): An In situ Neutron Powder Diffraction Study
;
_journal_issue 4
_journal_name_full 'Chemistry of Materials'
_journal_page_first 1636
_journal_paper_doi 10.1021/cm703139c
_journal_volume 20
_journal_year 2008
_chemical_formula_structural ' Sr 4.5 La 0.5 Mn 5 O 13.70'
_chemical_formula_sum 'La0.5 Mn5 O13.7 Sr4.5'
_chemical_formula_weight 957.60
_space_group_IT_number 83
_symmetry_cell_setting tetragonal
_symmetry_space_group_name_Hall '-P 4'
_symmetry_space_group_name_H-M 'P 4/m'
_cell_angle_alpha 90.0
_cell_angle_beta 90.0
_cell_angle_gamma 90.0
_cell_formula_units_Z 1
_cell_length_a 8.60611(11)
_cell_length_b 8.60611
_cell_length_c 3.83812(7)
_cell_measurement_temperature 293(2)
_cell_volume 284.271(6)
_pd_phase_name '(La0.1Sr0.9)5Mn5O13, oT, Sr5Mn5O13 type'
_cod_data_source_file cm703139c-file003.cif
_cod_data_source_block (L1S9)5M5O13+d-RT_phase1
_cod_depositor_comments
;
The following automatic conversions were performed:

'_geom_bond_publ_flag' value 'N' changed to 'n' according to
/home/saulius/struct/CIF-dictionaries/cif_core.dic dictionary named
'cif_core.dic' version 2.4.1 from 2010-06-29 (222
times).

'_geom_angle_publ_flag' value 'N' changed to 'n' according
to /home/saulius/struct/CIF-dictionaries/cif_core.dic dictionary
named 'cif_core.dic' version 2.4.1 from 2010-06-29 (1077 times).

Automatic conversion script
Id: cif_fix_values 1715 2011-07-08 13:25:40Z adriana 
;
_cod_original_cell_volume 284.271(9)
_cod_original_sg_symbol_Hall '- P 4'
_cod_original_formula_sum 'La0.50 Mn5 O13.70 Sr4.50'
_cod_database_code 4001117

loop_
_symmetry_equiv_pos_site_id
_symmetry_equiv_pos_as_xyz
1 +x,+y,+z
2 -y,+x,+z
3 -x,-y,+z
4 +y,-x,+z
-1 -x,-y,-z
-2 +y,-x,-z
-3 +x,+y,-z
-4 -y,+x,-z

loop_
_atom_site_aniso_label
_atom_site_aniso_U_11
_atom_site_aniso_U_12
_atom_site_aniso_U_13
_atom_site_aniso_U_22
_atom_site_aniso_U_23
_atom_site_aniso_U_33
O1 0.0149(16) -0.0171(18) 0.0 0.0266(23) 0.0 0.0063(12)
O2 0.0195(21) 0.0172(21) 0.0 0.0305(29) 0.0 0.0205(18)
O3 0.0365(23) -0.0154(14) 0.0 0.0173(20) 0.0 0.0059(14)
O4 0.0192(29) 0.0 0.0 0.0192(29) 0.0 0.011(4)

loop_
_atom_site_type_symbol
_atom_site_label
_atom_site_fract_x
_atom_site_fract_y
_atom_site_fract_z
_atom_site_occupancy
_atom_site_thermal_displace_type
_atom_site_U_iso_or_equiv
_atom_site_symmetry_multiplicity
La La1 0.5 0.5 0.5 0.1 Uiso 0.0112(15) 1
Sr Sr1 0.5 0.5 0.5 0.9 Uiso 0.0112(15) 1
La La2 0.1117(4) 0.7127(4) 0.5 0.1 Uiso 0.0074(4) 4
Sr Sr2 0.1117(4) 0.7127(4) 0.5 0.9 Uiso 0.0074(4) 4
Mn Mn1 0.0 0.0 0.0 1.0 Uiso 0.0021(14) 1
Mn Mn2 0.2004(5) 0.4045(5) 0.0 1.0 Uiso 0.0077(5) 4
O O1 0.0823(6) 0.2081(5) 0.0 1.0 Uani 0.01594 4
O O2 0.4003(6) 0.2901(7) 0.0 1.0 Uani 0.02348 4
O O3 0.1820(6) 0.4052(5) 0.5 1.0 Uani 0.01991 4
O O4 0.0 0.0 0.5 1.0 Uani 0.01637 1
O O5 0.0 0.5 0.0 0.349(12) Uiso 0.018 2

loop_
_geom_angle_atom_site_label_1
_geom_angle_atom_site_label_2
_geom_angle_atom_site_label_3
_geom_angle
_geom_angle_site_symmetry_1
_geom_angle_site_symmetry_3
_geom_angle_publ_flag
Sr1 La1 Sr1 180.0 1_554 1_556 n
Sr1 La1 Sr2 90.0 1_554 1_555 n
Sr1 La1 Sr2 90.0 1_554 2_655 n
Sr1 La1 Sr2 90.0 1_554 3_665 n
Sr1 La1 Sr2 90.0 1_554 4_565 n
Sr1 La1 Sr2 90.0 1_556 1_555 n
Sr1 La1 Sr2 90.0 1_556 2_655 n
Sr1 La1 Sr2 90.0 1_556 3_665 n
Sr1 La1 Sr2 90.0 1_556 4_565 n
Sr2 La1 Sr2 90.0 1_555 2_655 n
Sr2 La1 Sr2 179.9802 1_555 3_665 n
Sr2 La1 Sr2 90.0 1_555 4_565 n
Sr2 La1 Sr2 90.0 2_655 3_665 n
Sr2 La1 Sr2 180.0 2_655 4_565 n
Sr2 La1 Sr2 90.0 3_665 4_565 n
La1 Sr1 La1 180.0 1_554 1_556 n
La1 Sr1 Sr1 0.0 1_554 1_554 n
La1 Sr1 Sr1 180.0 1_554 1_556 n
La1 Sr1 La2 90.0 1_554 1_555 n
La1 Sr1 La2 90.0 1_554 2_655 n
La1 Sr1 La2 90.0 1_554 3_665 n
La1 Sr1 La2 90.0 1_554 4_565 n
La1 Sr1 Sr2 90.0 1_554 1_555 n
La1 Sr1 Sr2 90.0 1_554 2_655 n
La1 Sr1 Sr2 90.0 1_554 3_665 n
La1 Sr1 Sr2 90.0 1_554 4_565 n
La1 Sr1 Mn2 54.66(5) 1_554 1_555 n
La1 Sr1 Mn2 125.34(5) 1_554 1_556 n
La1 Sr1 Mn2 54.66(5) 1_554 2_655 n
La1 Sr1 Mn2 125.34(5) 1_554 2_656 n
La1 Sr1 Mn2 54.66(5) 1_554 3_665 n
La1 Sr1 Mn2 125.34(5) 1_554 3_666 n
La1 Sr1 Mn2 54.66(5) 1_554 4_565 n
La1 Sr1 Mn2 125.34(5) 1_554 4_566 n
La1 Sr1 O2 46.18(10) 1_554 1_555 n
La1 Sr1 O2 133.82(10) 1_554 1_556 n
La1 Sr1 O2 46.18(10) 1_554 2_655 n
La1 Sr1 O2 133.82(10) 1_554 2_656 n
La1 Sr1 O2 46.18(10) 1_554 3_665 n
La1 Sr1 Sr1 180.0 1_556 1_554 n
La1 Sr1 Sr1 0.0 1_556 1_556 n
La1 Sr1 La2 90.0 1_556 1_555 n
La1 Sr1 La2 90.0 1_556 2_655 n
La1 Sr1 La2 90.0 1_556 3_665 n
La1 Sr1 La2 90.0 1_556 4_565 n
La1 Sr1 Sr2 90.0 1_556 1_555 n
La1 Sr1 Sr2 90.0 1_556 2_655 n
La1 Sr1 Sr2 90.0 1_556 3_665 n
La1 Sr1 Sr2 90.0 1_556 4_565 n
La1 Sr1 Mn2 125.34(5) 1_556 1_555 n
La1 Sr1 Mn2 54.66(5) 1_556 1_556 n
La1 Sr1 Mn2 125.34(5) 1_556 2_655 n
La1 Sr1 Mn2 54.66(5) 1_556 2_656 n
La1 Sr1 Mn2 125.34(5) 1_556 3_665 n
La1 Sr1 Mn2 54.66(5) 1_556 3_666 n
La1 Sr1 Mn2 125.34(5) 1_556 4_565 n
La1 Sr1 Mn2 54.66(5) 1_556 4_566 n
La1 Sr1 O2 133.82(10) 1_556 1_555 n
La1 Sr1 O2 46.18(10) 1_556 1_556 n
La1 Sr1 O2 133.82(10) 1_556 2_655 n
La1 Sr1 O2 46.18(10) 1_556 2_656 n
La1 Sr1 O2 133.82(10) 1_556 3_665 n
Sr1 Sr1 Sr1 180.0 1_554 1_556 n
Sr1 Sr1 La2 90.0 1_554 1_555 n
Sr1 Sr1 La2 90.0 1_554 2_655 n
Sr1 Sr1 La2 90.0 1_554 3_665 n
Sr1 Sr1 La2 90.0 1_554 4_565 n
Sr1 Sr1 Sr2 90.0 1_554 1_555 n
Sr1 Sr1 Sr2 90.0 1_554 2_655 n
Sr1 Sr1 Sr2 90.0 1_554 3_665 n
Sr1 Sr1 Sr2 90.0 1_554 4_565 n
Sr1 Sr1 Mn2 54.66(5) 1_554 1_555 n
Sr1 Sr1 Mn2 125.34(5) 1_554 1_556 n
Sr1 Sr1 Mn2 54.66(5) 1_554 2_655 n
Sr1 Sr1 Mn2 125.34(5) 1_554 2_656 n
Sr1 Sr1 Mn2 54.66(5) 1_554 3_665 n
Sr1 Sr1 Mn2 125.34(5) 1_554 3_666 n
Sr1 Sr1 Mn2 54.66(5) 1_554 4_565 n
Sr1 Sr1 Mn2 125.34(5) 1_554 4_566 n
Sr1 Sr1 O2 46.18(10) 1_554 1_555 n
Sr1 Sr1 O2 133.82(10) 1_554 1_556 n
Sr1 Sr1 O2 46.18(10) 1_554 2_655 n
Sr1 Sr1 O2 133.82(10) 1_554 2_656 n
Sr1 Sr1 O2 46.18(10) 1_554 3_665 n
Sr1 Sr1 La2 90.0 1_556 1_555 n
Sr1 Sr1 La2 90.0 1_556 2_655 n
Sr1 Sr1 La2 90.0 1_556 3_665 n
Sr1 Sr1 La2 90.0 1_556 4_565 n
Sr1 Sr1 Sr2 90.0 1_556 1_555 n
Sr1 Sr1 Sr2 90.0 1_556 2_655 n
Sr1 Sr1 Sr2 90.0 1_556 3_665 n
Sr1 Sr1 Sr2 90.0 1_556 4_565 n
Sr1 Sr1 Mn2 125.34(5) 1_556 1_555 n
Sr1 Sr1 Mn2 54.66(5) 1_556 1_556 n
Sr1 Sr1 Mn2 125.34(5) 1_556 2_655 n
Sr1 Sr1 Mn2 54.66(5) 1_556 2_656 n
Sr1 Sr1 Mn2 125.34(5) 1_556 3_665 n
Sr1 Sr1 Mn2 54.66(5) 1_556 3_666 n
Sr1 Sr1 Mn2 125.34(5) 1_556 4_565 n
Sr1 Sr1 Mn2 54.66(5) 1_556 4_566 n
Sr1 Sr1 O2 133.82(10) 1_556 1_555 n
Sr1 Sr1 O2 46.18(10) 1_556 1_556 n
Sr1 Sr1 O2 133.82(10) 1_556 2_655 n
Sr1 Sr1 O2 46.18(10) 1_556 2_656 n
Sr1 Sr1 O2 133.82(10) 1_556 3_665 n
La2 Sr1 La2 90.0 1_555 2_655 n
La2 Sr1 La2 179.9802 1_555 3_665 n
La2 Sr1 La2 90.0 1_555 4_565 n
La2 Sr1 Sr2 0.0 1_555 1_555 n
La2 Sr1 Sr2 90.0 1_555 2_655 n
La2 Sr1 Sr2 179.9802 1_555 3_665 n
La2 Sr1 Sr2 90.0 1_555 4_565 n
La2 Sr1 Mn2 55.77(6) 1_555 1_555 n
La2 Sr1 Mn2 55.77(6) 1_555 1_556 n
La2 Sr1 Mn2 126.21(7) 1_555 2_655 n
La2 Sr1 Mn2 126.21(7) 1_555 2_656 n
La2 Sr1 Mn2 124.23(6) 1_555 3_665 n
La2 Sr1 Mn2 124.23(6) 1_555 3_666 n
La2 Sr1 Mn2 53.79(7) 1_555 4_565 n
La2 Sr1 Mn2 53.79(7) 1_555 4_566 n
La2 Sr1 O2 92.38(9) 1_555 1_555 n
La2 Sr1 O2 92.38(9) 1_555 1_556 n
La2 Sr1 O2 136.09(10) 1_555 2_655 n
La2 Sr1 O2 136.09(10) 1_555 2_656 n
La2 Sr1 O2 87.62(9) 1_555 3_665 n
La2 Sr1 La2 90.0 2_655 3_665 n
La2 Sr1 La2 180.0 2_655 4_565 n
La2 Sr1 Sr2 90.0 2_655 1_555 n
La2 Sr1 Sr2 0.0 2_655 2_655 n
La2 Sr1 Sr2 90.0 2_655 3_665 n
La2 Sr1 Sr2 180.0 2_655 4_565 n
La2 Sr1 Mn2 53.79(7) 2_655 1_555 n
La2 Sr1 Mn2 53.79(7) 2_655 1_556 n
La2 Sr1 Mn2 55.77(6) 2_655 2_655 n
La2 Sr1 Mn2 55.77(6) 2_655 2_656 n
La2 Sr1 Mn2 126.21(7) 2_655 3_665 n
La2 Sr1 Mn2 126.21(7) 2_655 3_666 n
La2 Sr1 Mn2 124.23(6) 2_655 4_565 n
La2 Sr1 Mn2 124.23(6) 2_655 4_566 n
La2 Sr1 O2 43.91(10) 2_655 1_555 n
La2 Sr1 O2 43.91(10) 2_655 1_556 n
La2 Sr1 O2 92.38(9) 2_655 2_655 n
La2 Sr1 O2 92.38(9) 2_655 2_656 n
La2 Sr1 O2 136.09(10) 2_655 3_665 n
La2 Sr1 La2 90.0 3_665 4_565 n
La2 Sr1 Sr2 179.9802 3_665 1_555 n
La2 Sr1 Sr2 90.0 3_665 2_655 n
La2 Sr1 Sr2 0.0 3_665 3_665 n
La2 Sr1 Sr2 90.0 3_665 4_565 n
La2 Sr1 Mn2 124.23(6) 3_665 1_555 n
La2 Sr1 Mn2 124.23(6) 3_665 1_556 n
La2 Sr1 Mn2 53.79(7) 3_665 2_655 n
La2 Sr1 Mn2 53.79(7) 3_665 2_656 n
La2 Sr1 Mn2 55.77(6) 3_665 3_665 n
La2 Sr1 Mn2 55.77(6) 3_665 3_666 n
La2 Sr1 Mn2 126.21(7) 3_665 4_565 n
La2 Sr1 Mn2 126.21(7) 3_665 4_566 n
La2 Sr1 O2 87.62(9) 3_665 1_555 n
La2 Sr1 O2 87.62(9) 3_665 1_556 n
La2 Sr1 O2 43.91(10) 3_665 2_655 n
La2 Sr1 O2 43.91(10) 3_665 2_656 n
La2 Sr1 O2 92.38(9) 3_665 3_665 n
La2 Sr1 Sr2 90.0 4_565 1_555 n
La2 Sr1 Sr2 180.0 4_565 2_655 n
La2 Sr1 Sr2 90.0 4_565 3_665 n
La2 Sr1 Sr2 0.0 4_565 4_565 n
La2 Sr1 Mn2 126.21(7) 4_565 1_555 n
La2 Sr1 Mn2 126.21(7) 4_565 1_556 n
La2 Sr1 Mn2 124.23(6) 4_565 2_655 n
La2 Sr1 Mn2 124.23(6) 4_565 2_656 n
La2 Sr1 Mn2 53.79(7) 4_565 3_665 n
La2 Sr1 Mn2 53.79(7) 4_565 3_666 n
La2 Sr1 Mn2 55.77(6) 4_565 4_565 n
La2 Sr1 Mn2 55.77(6) 4_565 4_566 n
La2 Sr1 O2 136.09(10) 4_565 1_555 n
La2 Sr1 O2 136.09(10) 4_565 1_556 n
La2 Sr1 O2 87.62(9) 4_565 2_655 n
La2 Sr1 O2 87.62(9) 4_565 2_656 n
La2 Sr1 O2 43.91(10) 4_565 3_665 n
Sr2 Sr1 Sr2 90.0 1_555 2_655 n
Sr2 Sr1 Sr2 179.9802 1_555 3_665 n
Sr2 Sr1 Sr2 90.0 1_555 4_565 n
Sr2 Sr1 Mn2 55.77(6) 1_555 1_555 n
Sr2 Sr1 Mn2 55.77(6) 1_555 1_556 n
Sr2 Sr1 Mn2 126.21(7) 1_555 2_655 n
Sr2 Sr1 Mn2 126.21(7) 1_555 2_656 n
Sr2 Sr1 Mn2 124.23(6) 1_555 3_665 n
Sr2 Sr1 Mn2 124.23(6) 1_555 3_666 n
Sr2 Sr1 Mn2 53.79(7) 1_555 4_565 n
Sr2 Sr1 Mn2 53.79(7) 1_555 4_566 n
Sr2 Sr1 O2 92.38(9) 1_555 1_555 n
Sr2 Sr1 O2 92.38(9) 1_555 1_556 n
Sr2 Sr1 O2 136.09(10) 1_555 2_655 n
Sr2 Sr1 O2 136.09(10) 1_555 2_656 n
Sr2 Sr1 O2 87.62(9) 1_555 3_665 n
Sr2 Sr1 Sr2 90.0 2_655 3_665 n
Sr2 Sr1 Sr2 180.0 2_655 4_565 n
Sr2 Sr1 Mn2 53.79(7) 2_655 1_555 n
Sr2 Sr1 Mn2 53.79(7) 2_655 1_556 n
Sr2 Sr1 Mn2 55.77(6) 2_655 2_655 n
Sr2 Sr1 Mn2 55.77(6) 2_655 2_656 n
Sr2 Sr1 Mn2 126.21(7) 2_655 3_665 n
Sr2 Sr1 Mn2 126.21(7) 2_655 3_666 n
Sr2 Sr1 Mn2 124.23(6) 2_655 4_565 n
Sr2 Sr1 Mn2 124.23(6) 2_655 4_566 n
Sr2 Sr1 O2 43.91(10) 2_655 1_555 n
Sr2 Sr1 O2 43.91(10) 2_655 1_556 n
Sr2 Sr1 O2 92.38(9) 2_655 2_655 n
Sr2 Sr1 O2 92.38(9) 2_655 2_656 n
Sr2 Sr1 O2 136.09(10) 2_655 3_665 n
Sr2 Sr1 Sr2 90.0 3_665 4_565 n
Sr2 Sr1 Mn2 124.23(6) 3_665 1_555 n
Sr2 Sr1 Mn2 124.23(6) 3_665 1_556 n
Sr2 Sr1 Mn2 53.79(7) 3_665 2_655 n
Sr2 Sr1 Mn2 53.79(7) 3_665 2_656 n
Sr2 Sr1 Mn2 55.77(6) 3_665 3_665 n
Sr2 Sr1 Mn2 55.77(6) 3_665 3_666 n
Sr2 Sr1 Mn2 126.21(7) 3_665 4_565 n
Sr2 Sr1 Mn2 126.21(7) 3_665 4_566 n
Sr2 Sr1 O2 87.62(9) 3_665 1_555 n
Sr2 Sr1 O2 87.62(9) 3_665 1_556 n
Sr2 Sr1 O2 43.91(10) 3_665 2_655 n
Sr2 Sr1 O2 43.91(10) 3_665 2_656 n
Sr2 Sr1 O2 92.38(9) 3_665 3_665 n
Sr2 Sr1 Mn2 126.21(7) 4_565 1_555 n
Sr2 Sr1 Mn2 126.21(7) 4_565 1_556 n
Sr2 Sr1 Mn2 124.23(6) 4_565 2_655 n
Sr2 Sr1 Mn2 124.23(6) 4_565 2_656 n
Sr2 Sr1 Mn2 53.79(7) 4_565 3_665 n
Sr2 Sr1 Mn2 53.79(7) 4_565 3_666 n
Sr2 Sr1 Mn2 55.77(6) 4_565 4_565 n
Sr2 Sr1 Mn2 55.77(6) 4_565 4_566 n
Sr2 Sr1 O2 136.09(10) 4_565 1_555 n
Sr2 Sr1 O2 136.09(10) 4_565 1_556 n
Sr2 Sr1 O2 87.62(9) 4_565 2_655 n
Sr2 Sr1 O2 87.62(9) 4_565 2_656 n
Sr2 Sr1 O2 43.91(10) 4_565 3_665 n
Mn2 Sr1 Mn2 70.68(9) 1_555 1_556 n
Mn2 Sr1 Mn2 70.45(5) 1_555 2_655 n
Mn2 Sr1 Mn2 109.55(5) 1_555 2_656 n
Mn2 Sr1 Mn2 109.32(9) 1_555 3_665 n
Mn2 Sr1 Mn2 180.0 1_555 3_666 n
Mn2 Sr1 Mn2 70.45(5) 1_555 4_565 n
Mn2 Sr1 Mn2 109.55(5) 1_555 4_566 n
Mn2 Sr1 O2 36.62(10) 1_555 1_555 n
Mn2 Sr1 O2 89.90(13) 1_555 1_556 n
Mn2 Sr1 O2 91.68(9) 1_555 2_655 n
Mn2 Sr1 O2 146.13(11) 1_555 2_656 n
Mn2 Sr1 O2 90.10(13) 1_555 3_665 n
Mn2 Sr1 Mn2 109.55(5) 1_556 2_655 n
Mn2 Sr1 Mn2 70.45(5) 1_556 2_656 n
Mn2 Sr1 Mn2 179.9802 1_556 3_665 n
Mn2 Sr1 Mn2 109.32(9) 1_556 3_666 n
Mn2 Sr1 Mn2 109.55(5) 1_556 4_565 n
Mn2 Sr1 Mn2 70.45(5) 1_556 4_566 n
Mn2 Sr1 O2 89.90(13) 1_556 1_555 n
Mn2 Sr1 O2 36.62(10) 1_556 1_556 n
Mn2 Sr1 O2 146.13(11) 1_556 2_655 n
Mn2 Sr1 O2 91.68(9) 1_556 2_656 n
Mn2 Sr1 O2 143.38(10) 1_556 3_665 n
Mn2 Sr1 Mn2 70.68(9) 2_655 2_656 n
Mn2 Sr1 Mn2 70.45(5) 2_655 3_665 n
Mn2 Sr1 Mn2 109.55(5) 2_655 3_666 n
Mn2 Sr1 Mn2 109.32(9) 2_655 4_565 n
Mn2 Sr1 Mn2 180.0 2_655 4_566 n
Mn2 Sr1 O2 33.87(11) 2_655 1_555 n
Mn2 Sr1 O2 88.32(9) 2_655 1_556 n
Mn2 Sr1 O2 36.62(10) 2_655 2_655 n
Mn2 Sr1 O2 89.90(13) 2_655 2_656 n
Mn2 Sr1 O2 91.68(9) 2_655 3_665 n
Mn2 Sr1 Mn2 109.55(5) 2_656 3_665 n
Mn2 Sr1 Mn2 70.45(5) 2_656 3_666 n
Mn2 Sr1 Mn2 179.9802 2_656 4_565 n
Mn2 Sr1 Mn2 109.32(9) 2_656 4_566 n
Mn2 Sr1 O2 88.32(9) 2_656 1_555 n
Mn2 Sr1 O2 33.87(11) 2_656 1_556 n
Mn2 Sr1 O2 89.90(13) 2_656 2_655 n
Mn2 Sr1 O2 36.62(10) 2_656 2_656 n
Mn2 Sr1 O2 146.13(11) 2_656 3_665 n
Mn2 Sr1 Mn2 70.68(9) 3_665 3_666 n
Mn2 Sr1 Mn2 70.45(5) 3_665 4_565 n
Mn2 Sr1 Mn2 109.55(5) 3_665 4_566 n
Mn2 Sr1 O2 90.10(13) 3_665 1_555 n
Mn2 Sr1 O2 143.38(10) 3_665 1_556 n
Mn2 Sr1 O2 33.87(11) 3_665 2_655 n
Mn2 Sr1 O2 88.32(9) 3_665 2_656 n
Mn2 Sr1 O2 36.62(10) 3_665 3_665 n
Mn2 Sr1 Mn2 109.55(5) 3_666 4_565 n
Mn2 Sr1 Mn2 70.45(5) 3_666 4_566 n
Mn2 Sr1 O2 143.38(10) 3_666 1_555 n
Mn2 Sr1 O2 90.10(13) 3_666 1_556 n
Mn2 Sr1 O2 88.32(9) 3_666 2_655 n
Mn2 Sr1 O2 33.87(11) 3_666 2_656 n
Mn2 Sr1 O2 89.90(13) 3_666 3_665 n
Mn2 Sr1 Mn2 70.68(9) 4_565 4_566 n
Mn2 Sr1 O2 91.68(9) 4_565 1_555 n
Mn2 Sr1 O2 146.13(11) 4_565 1_556 n
Mn2 Sr1 O2 90.10(13) 4_565 2_655 n
Mn2 Sr1 O2 143.38(10) 4_565 2_656 n
Mn2 Sr1 O2 33.87(11) 4_565 3_665 n
Mn2 Sr1 O2 146.13(11) 4_566 1_555 n
Mn2 Sr1 O2 91.68(9) 4_566 1_556 n
Mn2 Sr1 O2 143.38(10) 4_566 2_655 n
Mn2 Sr1 O2 90.10(13) 4_566 2_656 n
Mn2 Sr1 O2 88.32(9) 4_566 3_665 n
O2 Sr1 O2 87.63(19) 1_555 1_556 n
O2 Sr1 O2 61.36(11) 1_555 2_655 n
O2 Sr1 O2 118.64(11) 1_555 2_656 n
O2 Sr1 O2 92.37(19) 1_555 3_665 n
O2 Sr1 O2 118.64(11) 1_556 2_655 n
O2 Sr1 O2 61.36(11) 1_556 2_656 n
O2 Sr1 O2 180.0 1_556 3_665 n
O2 Sr1 O2 87.63(19) 2_655 2_656 n
O2 Sr1 O2 61.36(11) 2_655 3_665 n
O2 Sr1 O2 118.64(11) 2_656 3_665 n
Sr1 La2 La2 94.97(9) 1_555 2_665 n
Sr1 La2 La2 175.03(9) 1_555 4_465 n
Sr1 La2 Sr2 90.0 1_555 1_554 n
Sr1 La2 Sr2 90.0 1_555 1_556 n
Sr1 La2 Sr2 94.97(9) 1_555 2_665 n
Sr1 La2 Sr2 175.03(9) 1_555 4_465 n
Sr1 La2 O1 132.87(9) 1_555 3_565 n
Sr1 La2 O1 132.87(9) 1_555 3_566 n
Sr1 La2 O1 92.53(14) 1_555 4_565 n
Sr1 La2 O1 92.53(14) 1_555 4_566 n
Sr1 La2 O2 46.68(14) 1_555 4_565 n
Sr1 La2 O2 46.68(14) 1_555 4_566 n
Sr1 La2 O3 48.41(11) 1_555 1_555 n
Sr1 La2 O3 129.42(15) 1_555 3_565 n
Sr1 La2 O3 48.45(11) 1_555 4_565 n
Sr1 La2 O4 139.97(9) 1_555 1_565 n
La2 La2 La2 90.0 2_665 4_465 n
La2 La2 Sr2 90.0 2_665 1_554 n
La2 La2 Sr2 90.0 2_665 1_556 n
La2 La2 Sr2 0.0 2_665 2_665 n
La2 La2 Sr2 90.0 2_665 4_465 n
La2 La2 O1 91.05(14) 2_665 3_565 n
La2 La2 O1 91.05(14) 2_665 3_566 n
La2 La2 O1 44.56(9) 2_665 4_565 n
La2 La2 O1 44.56(9) 2_665 4_566 n
La2 La2 O2 95.90(12) 2_665 4_565 n
La2 La2 O2 95.90(12) 2_665 4_566 n
La2 La2 O3 143.38(12) 2_665 1_555 n
La2 La2 O3 135.61(16) 2_665 3_565 n
La2 La2 O3 46.52(16) 2_665 4_565 n
La2 La2 O4 45.0 2_665 1_565 n
La2 La2 Sr2 90.0 4_465 1_554 n
La2 La2 Sr2 90.0 4_465 1_556 n
La2 La2 Sr2 90.0 4_465 2_665 n
La2 La2 Sr2 0.0 4_465 4_465 n
La2 La2 O1 46.80(9) 4_465 3_565 n
La2 La2 O1 46.80(9) 4_465 3_566 n
La2 La2 O1 91.01(13) 4_465 4_565 n
La2 La2 O1 91.01(13) 4_465 4_566 n
La2 La2 O2 132.82(14) 4_465 4_565 n
La2 La2 O2 132.82(14) 4_465 4_566 n
La2 La2 O3 126.62(12) 4_465 1_555 n
La2 La2 O3 45.61(16) 4_465 3_565 n
La2 La2 O3 136.52(16) 4_465 4_565 n
La2 La2 O4 45.0 4_465 1_565 n
Sr2 La2 Sr2 180.0 1_554 1_556 n
Sr2 La2 Sr2 90.0 1_554 2_665 n
Sr2 La2 Sr2 90.0 1_554 4_465 n
Sr2 La2 O1 43.22(9) 1_554 3_565 n
Sr2 La2 O1 136.78(9) 1_554 3_566 n
Sr2 La2 O1 45.46(9) 1_554 4_565 n
Sr2 La2 O1 134.54(9) 1_554 4_566 n
Sr2 La2 O2 43.43(14) 1_554 4_565 n
Sr2 La2 O2 136.57(14) 1_554 4_566 n
Sr2 La2 O3 90.0 1_554 1_555 n
Sr2 La2 O3 90.0 1_554 3_565 n
Sr2 La2 O3 90.0 1_554 4_565 n
Sr2 La2 O4 90.0 1_554 1_565 n
Sr2 La2 Sr2 90.0 1_556 2_665 n
Sr2 La2 Sr2 90.0 1_556 4_465 n
Sr2 La2 O1 136.78(9) 1_556 3_565 n
Sr2 La2 O1 43.22(9) 1_556 3_566 n
Sr2 La2 O1 134.54(9) 1_556 4_565 n
Sr2 La2 O1 45.46(9) 1_556 4_566 n
Sr2 La2 O2 136.57(14) 1_556 4_565 n
Sr2 La2 O2 43.43(14) 1_556 4_566 n
Sr2 La2 O3 90.0 1_556 1_555 n
Sr2 La2 O3 90.0 1_556 3_565 n
Sr2 La2 O3 90.0 1_556 4_565 n
Sr2 La2 O4 90.0 1_556 1_565 n
Sr2 La2 Sr2 90.0 2_665 4_465 n
Sr2 La2 O1 91.05(14) 2_665 3_565 n
Sr2 La2 O1 91.05(14) 2_665 3_566 n
Sr2 La2 O1 44.56(9) 2_665 4_565 n
Sr2 La2 O1 44.56(9) 2_665 4_566 n
Sr2 La2 O2 95.90(12) 2_665 4_565 n
Sr2 La2 O2 95.90(12) 2_665 4_566 n
Sr2 La2 O3 143.38(12) 2_665 1_555 n
Sr2 La2 O3 135.61(16) 2_665 3_565 n
Sr2 La2 O3 46.52(16) 2_665 4_565 n
Sr2 La2 O4 45.0 2_665 1_565 n
Sr2 La2 O1 46.80(9) 4_465 3_565 n
Sr2 La2 O1 46.80(9) 4_465 3_566 n
Sr2 La2 O1 91.01(13) 4_465 4_565 n
Sr2 La2 O1 91.01(13) 4_465 4_566 n
Sr2 La2 O2 132.82(14) 4_465 4_565 n
Sr2 La2 O2 132.82(14) 4_465 4_566 n
Sr2 La2 O3 126.62(12) 4_465 1_555 n
Sr2 La2 O3 45.61(16) 4_465 3_565 n
Sr2 La2 O3 136.52(16) 4_465 4_565 n
Sr2 La2 O4 45.0 4_465 1_565 n
O1 La2 O1 93.56(18) 3_565 3_566 n
O1 La2 O1 60.93(19) 3_565 4_565 n
O1 La2 O1 122.44(25) 3_565 4_566 n
O1 La2 O2 86.23(15) 3_565 4_565 n
O1 La2 O2 173.04(20) 3_565 4_566 n
O1 La2 O3 113.18(14) 3_565 1_555 n
O1 La2 O3 60.53(13) 3_565 3_565 n
O1 La2 O3 120.62(14) 3_565 4_565 n
O1 La2 O4 61.90(13) 3_565 1_565 n
O1 La2 O1 122.44(25) 3_566 4_565 n
O1 La2 O1 60.93(19) 3_566 4_566 n
O1 La2 O2 173.04(20) 3_566 4_565 n
O1 La2 O2 86.23(15) 3_566 4_566 n
O1 La2 O3 113.18(14) 3_566 1_555 n
O1 La2 O3 60.53(13) 3_566 3_565 n
O1 La2 O3 120.62(14) 3_566 4_565 n
O1 La2 O4 61.90(13) 3_566 1_565 n
O1 La2 O1 89.09(18) 4_565 4_566 n
O1 La2 O2 63.38(13) 4_565 4_565 n
O1 La2 O2 124.79(17) 4_565 4_566 n
O1 La2 O3 124.14(13) 4_565 1_555 n
O1 La2 O3 121.43(15) 4_565 3_565 n
O1 La2 O3 59.79(14) 4_565 4_565 n
O1 La2 O4 60.57(14) 4_565 1_565 n
O1 La2 O2 124.79(17) 4_566 4_565 n
O1 La2 O2 63.38(13) 4_566 4_566 n
O1 La2 O3 124.14(13) 4_566 1_555 n
O1 La2 O3 121.43(15) 4_566 3_565 n
O1 La2 O3 59.79(14) 4_566 4_565 n
O1 La2 O4 60.57(14) 4_566 1_565 n
O2 La2 O2 93.14(28) 4_565 4_566 n
O2 La2 O3 60.79(14) 4_565 1_555 n
O2 La2 O3 113.70(13) 4_565 3_565 n
O2 La2 O3 65.01(10) 4_565 4_565 n
O2 La2 O4 123.60(13) 4_565 1_565 n
O2 La2 O3 60.79(14) 4_566 1_555 n
O2 La2 O3 113.70(13) 4_566 3_565 n
O2 La2 O3 65.01(10) 4_566 4_565 n
O2 La2 O4 123.60(13) 4_566 1_565 n
O3 La2 O3 81.01(16) 1_555 3_565 n
O3 La2 O3 96.86(22) 1_555 4_565 n
O3 La2 O4 171.62(12) 1_555 1_565 n
O3 La2 O3 177.87(21) 3_565 4_565 n
O3 La2 O4 90.61(16) 3_565 1_565 n
O3 La2 O4 91.52(16) 4_565 1_565 n
La1 Sr2 Sr1 0.0 1_555 1_555 n
La1 Sr2 La2 90.0 1_555 1_554 n
La1 Sr2 La2 90.0 1_555 1_556 n
La1 Sr2 La2 94.97(9) 1_555 2_665 n
La1 Sr2 La2 175.03(9) 1_555 4_465 n
La1 Sr2 Sr2 90.0 1_555 1_554 n
La1 Sr2 Sr2 90.0 1_555 1_556 n
La1 Sr2 Sr2 94.97(9) 1_555 2_665 n
La1 Sr2 Sr2 89.00(11) 1_555 3_565 n
La1 Sr2 Sr2 175.03(9) 1_555 4_465 n
La1 Sr2 Mn1 128.34(6) 1_555 1_565 n
La1 Sr2 Mn1 128.34(6) 1_555 1_566 n
La1 Sr2 Mn2 54.68(8) 1_555 1_555 n
La1 Sr2 Mn2 54.68(8) 1_555 1_556 n
La1 Sr2 Mn2 55.35(10) 1_555 4_565 n
La1 Sr2 Mn2 55.35(10) 1_555 4_566 n
La1 Sr2 O1 132.87(9) 1_555 3_565 n
La1 Sr2 O1 132.87(9) 1_555 3_566 n
La1 Sr2 O1 92.53(14) 1_555 4_565 n
La1 Sr2 O1 92.53(14) 1_555 4_566 n
La1 Sr2 O2 46.68(14) 1_555 4_565 n
La1 Sr2 O2 46.68(14) 1_555 4_566 n
La1 Sr2 O3 48.41(11) 1_555 1_555 n
La1 Sr2 O3 129.42(15) 1_555 3_565 n
Sr1 Sr2 La2 90.0 1_555 1_554 n
Sr1 Sr2 La2 90.0 1_555 1_556 n
Sr1 Sr2 La2 94.97(9) 1_555 2_665 n
Sr1 Sr2 La2 175.03(9) 1_555 4_465 n
Sr1 Sr2 Sr2 90.0 1_555 1_554 n
Sr1 Sr2 Sr2 90.0 1_555 1_556 n
Sr1 Sr2 Sr2 94.97(9) 1_555 2_665 n
Sr1 Sr2 Sr2 89.00(11) 1_555 3_565 n
Sr1 Sr2 Sr2 175.03(9) 1_555 4_465 n
Sr1 Sr2 Mn1 128.34(6) 1_555 1_565 n
Sr1 Sr2 Mn1 128.34(6) 1_555 1_566 n
Sr1 Sr2 Mn2 54.68(8) 1_555 1_555 n
Sr1 Sr2 Mn2 54.68(8) 1_555 1_556 n
Sr1 Sr2 Mn2 55.35(10) 1_555 4_565 n
Sr1 Sr2 Mn2 55.35(10) 1_555 4_566 n
Sr1 Sr2 O1 132.87(9) 1_555 3_565 n
Sr1 Sr2 O1 132.87(9) 1_555 3_566 n
Sr1 Sr2 O1 92.53(14) 1_555 4_565 n
Sr1 Sr2 O1 92.53(14) 1_555 4_566 n
Sr1 Sr2 O2 46.68(14) 1_555 4_565 n
Sr1 Sr2 O2 46.68(14) 1_555 4_566 n
Sr1 Sr2 O3 48.41(11) 1_555 1_555 n
Sr1 Sr2 O3 129.42(15) 1_555 3_565 n
La2 Sr2 La2 180.0 1_554 1_556 n
La2 Sr2 La2 90.0 1_554 2_665 n
La2 Sr2 La2 90.0 1_554 4_465 n
La2 Sr2 Sr2 0.0 1_554 1_554 n
La2 Sr2 Sr2 180.0 1_554 1_556 n
La2 Sr2 Sr2 90.0 1_554 2_665 n
La2 Sr2 Sr2 90.0 1_554 3_565 n
La2 Sr2 Sr2 90.0 1_554 4_465 n
La2 Sr2 Mn1 54.12(4) 1_554 1_565 n
La2 Sr2 Mn1 125.88(4) 1_554 1_566 n
La2 Sr2 Mn2 55.19(5) 1_554 1_555 n
La2 Sr2 Mn2 124.81(5) 1_554 1_556 n
La2 Sr2 Mn2 53.86(5) 1_554 4_565 n
La2 Sr2 Mn2 126.14(5) 1_554 4_566 n
La2 Sr2 O1 43.22(9) 1_554 3_565 n
La2 Sr2 O1 136.78(9) 1_554 3_566 n
La2 Sr2 O1 45.46(9) 1_554 4_565 n
La2 Sr2 O1 134.54(9) 1_554 4_566 n
La2 Sr2 O2 43.43(14) 1_554 4_565 n
La2 Sr2 O2 136.57(14) 1_554 4_566 n
La2 Sr2 O3 90.0 1_554 1_555 n
La2 Sr2 O3 90.0 1_554 3_565 n
La2 Sr2 La2 90.0 1_556 2_665 n
La2 Sr2 La2 90.0 1_556 4_465 n
La2 Sr2 Sr2 180.0 1_556 1_554 n
La2 Sr2 Sr2 0.0 1_556 1_556 n
La2 Sr2 Sr2 90.0 1_556 2_665 n
La2 Sr2 Sr2 90.0 1_556 3_565 n
La2 Sr2 Sr2 90.0 1_556 4_465 n
La2 Sr2 Mn1 125.88(4) 1_556 1_565 n
La2 Sr2 Mn1 54.12(4) 1_556 1_566 n
La2 Sr2 Mn2 124.81(5) 1_556 1_555 n
La2 Sr2 Mn2 55.19(5) 1_556 1_556 n
La2 Sr2 Mn2 126.14(5) 1_556 4_565 n
La2 Sr2 Mn2 53.86(5) 1_556 4_566 n
La2 Sr2 O1 136.78(9) 1_556 3_565 n
La2 Sr2 O1 43.22(9) 1_556 3_566 n
La2 Sr2 O1 134.54(9) 1_556 4_565 n
La2 Sr2 O1 45.46(9) 1_556 4_566 n
La2 Sr2 O2 136.57(14) 1_556 4_565 n
La2 Sr2 O2 43.43(14) 1_556 4_566 n
La2 Sr2 O3 90.0 1_556 1_555 n
La2 Sr2 O3 90.0 1_556 3_565 n
La2 Sr2 La2 90.0 2_665 4_465 n
La2 Sr2 Sr2 90.0 2_665 1_554 n
La2 Sr2 Sr2 90.0 2_665 1_556 n
La2 Sr2 Sr2 0.0 2_665 2_665 n
La2 Sr2 Sr2 176.03(14) 2_665 3_565 n
La2 Sr2 Sr2 90.0 2_665 4_465 n
La2 Sr2 Mn1 55.045(18) 2_665 1_565 n
La2 Sr2 Mn1 55.045(18) 2_665 1_566 n
La2 Sr2 Mn2 129.11(11) 2_665 1_555 n
La2 Sr2 Mn2 129.11(11) 2_665 1_556 n
La2 Sr2 Mn2 58.52(10) 2_665 4_565 n
La2 Sr2 Mn2 58.52(10) 2_665 4_566 n
La2 Sr2 O1 91.05(14) 2_665 3_565 n
La2 Sr2 O1 91.05(14) 2_665 3_566 n
La2 Sr2 O1 44.56(9) 2_665 4_565 n
La2 Sr2 O1 44.56(9) 2_665 4_566 n
La2 Sr2 O2 95.90(12) 2_665 4_565 n
La2 Sr2 O2 95.90(12) 2_665 4_566 n
La2 Sr2 O3 143.38(12) 2_665 1_555 n
La2 Sr2 O3 135.61(16) 2_665 3_565 n
La2 Sr2 Sr2 90.0 4_465 1_554 n
La2 Sr2 Sr2 90.0 4_465 1_556 n
La2 Sr2 Sr2 90.0 4_465 2_665 n
La2 Sr2 Sr2 86.03(14) 4_465 3_565 n
La2 Sr2 Sr2 0.0 4_465 4_465 n
La2 Sr2 Mn1 55.045(18) 4_465 1_565 n
La2 Sr2 Mn1 55.045(18) 4_465 1_566 n
La2 Sr2 Mn2 121.70(11) 4_465 1_555 n
La2 Sr2 Mn2 121.70(11) 4_465 1_556 n
La2 Sr2 Mn2 128.03(10) 4_465 4_565 n
La2 Sr2 Mn2 128.03(10) 4_465 4_566 n
La2 Sr2 O1 46.80(9) 4_465 3_565 n
La2 Sr2 O1 46.80(9) 4_465 3_566 n
La2 Sr2 O1 91.01(13) 4_465 4_565 n
La2 Sr2 O1 91.01(13) 4_465 4_566 n
La2 Sr2 O2 132.82(14) 4_465 4_565 n
La2 Sr2 O2 132.82(14) 4_465 4_566 n
La2 Sr2 O3 126.62(12) 4_465 1_555 n
La2 Sr2 O3 45.61(16) 4_465 3_565 n
Sr2 Sr2 Sr2 180.0 1_554 1_556 n
Sr2 Sr2 Sr2 90.0 1_554 2_665 n
Sr2 Sr2 Sr2 90.0 1_554 3_565 n
Sr2 Sr2 Sr2 90.0 1_554 4_465 n
Sr2 Sr2 Mn1 54.12(4) 1_554 1_565 n
Sr2 Sr2 Mn1 125.88(4) 1_554 1_566 n
Sr2 Sr2 Mn2 55.19(5) 1_554 1_555 n
Sr2 Sr2 Mn2 124.81(5) 1_554 1_556 n
Sr2 Sr2 Mn2 53.86(5) 1_554 4_565 n
Sr2 Sr2 Mn2 126.14(5) 1_554 4_566 n
Sr2 Sr2 O1 43.22(9) 1_554 3_565 n
Sr2 Sr2 O1 136.78(9) 1_554 3_566 n
Sr2 Sr2 O1 45.46(9) 1_554 4_565 n
Sr2 Sr2 O1 134.54(9) 1_554 4_566 n
Sr2 Sr2 O2 43.43(14) 1_554 4_565 n
Sr2 Sr2 O2 136.57(14) 1_554 4_566 n
Sr2 Sr2 O3 90.0 1_554 1_555 n
Sr2 Sr2 O3 90.0 1_554 3_565 n
Sr2 Sr2 Sr2 90.0 1_556 2_665 n
Sr2 Sr2 Sr2 90.0 1_556 3_565 n
Sr2 Sr2 Sr2 90.0 1_556 4_465 n
Sr2 Sr2 Mn1 125.88(4) 1_556 1_565 n
Sr2 Sr2 Mn1 54.12(4) 1_556 1_566 n
Sr2 Sr2 Mn2 124.81(5) 1_556 1_555 n
Sr2 Sr2 Mn2 55.19(5) 1_556 1_556 n
Sr2 Sr2 Mn2 126.14(5) 1_556 4_565 n
Sr2 Sr2 Mn2 53.86(5) 1_556 4_566 n
Sr2 Sr2 O1 136.78(9) 1_556 3_565 n
Sr2 Sr2 O1 43.22(9) 1_556 3_566 n
Sr2 Sr2 O1 134.54(9) 1_556 4_565 n
Sr2 Sr2 O1 45.46(9) 1_556 4_566 n
Sr2 Sr2 O2 136.57(14) 1_556 4_565 n
Sr2 Sr2 O2 43.43(14) 1_556 4_566 n
Sr2 Sr2 O3 90.0 1_556 1_555 n
Sr2 Sr2 O3 90.0 1_556 3_565 n
Sr2 Sr2 Sr2 176.03(14) 2_665 3_565 n
Sr2 Sr2 Sr2 90.0 2_665 4_465 n
Sr2 Sr2 Mn1 55.045(18) 2_665 1_565 n
Sr2 Sr2 Mn1 55.045(18) 2_665 1_566 n
Sr2 Sr2 Mn2 129.11(11) 2_665 1_555 n
Sr2 Sr2 Mn2 129.11(11) 2_665 1_556 n
Sr2 Sr2 Mn2 58.52(10) 2_665 4_565 n
Sr2 Sr2 Mn2 58.52(10) 2_665 4_566 n
Sr2 Sr2 O1 91.05(14) 2_665 3_565 n
Sr2 Sr2 O1 91.05(14) 2_665 3_566 n
Sr2 Sr2 O1 44.56(9) 2_665 4_565 n
Sr2 Sr2 O1 44.56(9) 2_665 4_566 n
Sr2 Sr2 O2 95.90(12) 2_665 4_565 n
Sr2 Sr2 O2 95.90(12) 2_665 4_566 n
Sr2 Sr2 O3 143.38(12) 2_665 1_555 n
Sr2 Sr2 O3 135.61(16) 2_665 3_565 n
Sr2 Sr2 Sr2 86.03(14) 3_565 4_465 n
Sr2 Sr2 Mn1 122.13(9) 3_565 1_565 n
Sr2 Sr2 Mn1 122.13(9) 3_565 1_566 n
Sr2 Sr2 Mn2 53.63(10) 3_565 1_555 n
Sr2 Sr2 Mn2 53.63(10) 3_565 1_556 n
Sr2 Sr2 Mn2 124.30(13) 3_565 4_565 n
Sr2 Sr2 Mn2 124.30(13) 3_565 4_566 n
Sr2 Sr2 O1 86.23(13) 3_565 3_565 n
Sr2 Sr2 O1 86.23(13) 3_565 3_566 n
Sr2 Sr2 O1 135.40(9) 3_565 4_565 n
Sr2 Sr2 O1 135.40(9) 3_565 4_566 n
Sr2 Sr2 O2 86.82(13) 3_565 4_565 n
Sr2 Sr2 O2 86.82(13) 3_565 4_566 n
Sr2 Sr2 O3 40.59(12) 3_565 1_555 n
Sr2 Sr2 O3 40.42(10) 3_565 3_565 n
Sr2 Sr2 Mn1 55.045(18) 4_465 1_565 n
Sr2 Sr2 Mn1 55.045(18) 4_465 1_566 n
Sr2 Sr2 Mn2 121.70(11) 4_465 1_555 n
Sr2 Sr2 Mn2 121.70(11) 4_465 1_556 n
Sr2 Sr2 Mn2 128.03(10) 4_465 4_565 n
Sr2 Sr2 Mn2 128.03(10) 4_465 4_566 n
Sr2 Sr2 O1 46.80(9) 4_465 3_565 n
Sr2 Sr2 O1 46.80(9) 4_465 3_566 n
Sr2 Sr2 O1 91.01(13) 4_465 4_565 n
Sr2 Sr2 O1 91.01(13) 4_465 4_566 n
Sr2 Sr2 O2 132.82(14) 4_465 4_565 n
Sr2 Sr2 O2 132.82(14) 4_465 4_566 n
Sr2 Sr2 O3 126.62(12) 4_465 1_555 n
Sr2 Sr2 O3 45.61(16) 4_465 3_565 n
Mn1 Sr2 Mn1 71.76(7) 1_565 1_566 n
Mn1 Sr2 Mn2 109.144(34) 1_565 1_555 n
Mn1 Sr2 Mn2 175.62(12) 1_565 1_556 n
Mn1 Sr2 Mn2 73.03(9) 1_565 4_565 n
Mn1 Sr2 Mn2 113.55(11) 1_565 4_566 n
Mn1 Sr2 O1 36.02(12) 1_565 3_565 n
Mn1 Sr2 O1 92.60(14) 1_565 3_566 n
Mn1 Sr2 O1 35.98(12) 1_565 4_565 n
Mn1 Sr2 O1 90.75(15) 1_565 4_566 n
Mn1 Sr2 O2 91.30(12) 1_565 4_565 n
Mn1 Sr2 O2 150.93(13) 1_565 4_566 n
Mn1 Sr2 O3 143.28(4) 1_565 1_555 n
Mn1 Sr2 O3 90.49(13) 1_565 3_565 n
Mn1 Sr2 Mn2 175.62(12) 1_566 1_555 n
Mn1 Sr2 Mn2 109.144(34) 1_566 1_556 n
Mn1 Sr2 Mn2 113.55(11) 1_566 4_565 n
Mn1 Sr2 Mn2 73.03(9) 1_566 4_566 n
Mn1 Sr2 O1 92.60(14) 1_566 3_565 n
Mn1 Sr2 O1 36.02(12) 1_566 3_566 n
Mn1 Sr2 O1 90.75(15) 1_566 4_565 n
Mn1 Sr2 O1 35.98(12) 1_566 4_566 n
Mn1 Sr2 O2 150.93(13) 1_566 4_565 n
Mn1 Sr2 O2 91.30(12) 1_566 4_566 n
Mn1 Sr2 O3 143.28(4) 1_566 1_555 n
Mn1 Sr2 O3 90.49(13) 1_566 3_565 n
Mn2 Sr2 Mn2 69.62(10) 1_555 1_556 n
Mn2 Sr2 Mn2 70.67(15) 1_555 4_565 n
Mn2 Sr2 Mn2 110.02(17) 1_555 4_566 n
Mn2 Sr2 O1 86.11(11) 1_555 3_565 n
Mn2 Sr2 O1 139.83(18) 1_555 3_566 n
Mn2 Sr2 O1 92.28(12) 1_555 4_565 n
Mn2 Sr2 O1 147.20(19) 1_555 4_566 n
Mn2 Sr2 O2 33.21(12) 1_555 4_565 n
Mn2 Sr2 O2 89.57(17) 1_555 4_566 n
Mn2 Sr2 O3 34.94(5) 1_555 1_555 n
Mn2 Sr2 O3 85.23(13) 1_555 3_565 n
Mn2 Sr2 Mn2 110.02(17) 1_556 4_565 n
Mn2 Sr2 Mn2 70.67(15) 1_556 4_566 n
Mn2 Sr2 O1 139.83(18) 1_556 3_565 n
Mn2 Sr2 O1 86.11(11) 1_556 3_566 n
Mn2 Sr2 O1 147.20(19) 1_556 4_565 n
Mn2 Sr2 O1 92.28(12) 1_556 4_566 n
Mn2 Sr2 O2 89.57(17) 1_556 4_565 n
Mn2 Sr2 O2 33.21(12) 1_556 4_566 n
Mn2 Sr2 O3 34.94(5) 1_556 1_555 n
Mn2 Sr2 O3 85.23(13) 1_556 3_565 n
Mn2 Sr2 Mn2 72.28(10) 4_565 4_566 n
Mn2 Sr2 O1 90.09(12) 4_565 3_565 n
Mn2 Sr2 O1 149.44(19) 4_565 3_566 n
Mn2 Sr2 O1 37.19(13) 4_565 4_565 n
Mn2 Sr2 O1 91.76(12) 4_565 4_566 n
Mn2 Sr2 O2 37.50(11) 4_565 4_565 n
Mn2 Sr2 O2 93.62(17) 4_565 4_566 n
Mn2 Sr2 O3 92.95(14) 4_565 1_555 n
Mn2 Sr2 O3 143.52(5) 4_565 3_565 n
Mn2 Sr2 O1 149.44(19) 4_566 3_565 n
Mn2 Sr2 O1 90.09(12) 4_566 3_566 n
Mn2 Sr2 O1 91.76(12) 4_566 4_565 n
Mn2 Sr2 O1 37.19(13) 4_566 4_566 n
Mn2 Sr2 O2 93.62(17) 4_566 4_565 n
Mn2 Sr2 O2 37.50(11) 4_566 4_566 n
Mn2 Sr2 O3 92.95(14) 4_566 1_555 n
Mn2 Sr2 O3 143.52(5) 4_566 3_565 n
O1 Sr2 O1 93.56(18) 3_565 3_566 n
O1 Sr2 O1 60.93(19) 3_565 4_565 n
O1 Sr2 O1 122.44(25) 3_565 4_566 n
O1 Sr2 O2 86.23(15) 3_565 4_565 n
O1 Sr2 O2 173.04(20) 3_565 4_566 n
O1 Sr2 O3 113.18(14) 3_565 1_555 n
O1 Sr2 O3 60.53(13) 3_565 3_565 n
O1 Sr2 O1 122.44(25) 3_566 4_565 n
O1 Sr2 O1 60.93(19) 3_566 4_566 n
O1 Sr2 O2 173.04(20) 3_566 4_565 n
O1 Sr2 O2 86.23(15) 3_566 4_566 n
O1 Sr2 O3 113.18(14) 3_566 1_555 n
O1 Sr2 O3 60.53(13) 3_566 3_565 n
O1 Sr2 O1 89.09(18) 4_565 4_566 n
O1 Sr2 O2 63.38(13) 4_565 4_565 n
O1 Sr2 O2 124.79(17) 4_565 4_566 n
O1 Sr2 O3 124.14(13) 4_565 1_555 n
O1 Sr2 O3 121.43(15) 4_565 3_565 n
O1 Sr2 O2 124.79(17) 4_566 4_565 n
O1 Sr2 O2 63.38(13) 4_566 4_566 n
O1 Sr2 O3 124.14(13) 4_566 1_555 n
O1 Sr2 O3 121.43(15) 4_566 3_565 n
O2 Sr2 O2 93.14(28) 4_565 4_566 n
O2 Sr2 O3 60.79(14) 4_565 1_555 n
O2 Sr2 O3 113.70(13) 4_565 3_565 n
O2 Sr2 O3 60.79(14) 4_566 1_555 n
O2 Sr2 O3 113.70(13) 4_566 3_565 n
O3 Sr2 O3 81.01(16) 1_555 3_565 n
Sr2 Mn1 Sr2 71.76(7) 1_544 1_545 n
Sr2 Mn1 Sr2 69.91(4) 1_544 2_654 n
Sr2 Mn1 Sr2 110.09(4) 1_544 2_655 n
Sr2 Mn1 Sr2 108.24(7) 1_544 3_564 n
Sr2 Mn1 Sr2 179.972 1_544 3_565 n
Sr2 Mn1 Sr2 69.91(4) 1_544 4_454 n
Sr2 Mn1 Sr2 110.09(4) 1_544 4_455 n
Sr2 Mn1 O1 126.46(11) 1_544 1_555 n
Sr2 Mn1 O1 123.42(11) 1_544 2_555 n
Sr2 Mn1 O1 53.54(11) 1_544 3_555 n
Sr2 Mn1 O1 56.58(11) 1_544 4_555 n
Sr2 Mn1 O4 54.12(4) 1_544 1_554 n
Sr2 Mn1 O4 125.88(4) 1_544 1_555 n
Sr2 Mn1 Sr2 110.09(4) 1_545 2_654 n
Sr2 Mn1 Sr2 69.91(4) 1_545 2_655 n
Sr2 Mn1 Sr2 179.972 1_545 3_564 n
Sr2 Mn1 Sr2 108.24(7) 1_545 3_565 n
Sr2 Mn1 Sr2 110.09(4) 1_545 4_454 n
Sr2 Mn1 Sr2 69.91(4) 1_545 4_455 n
Sr2 Mn1 O1 126.46(11) 1_545 1_555 n
Sr2 Mn1 O1 123.42(11) 1_545 2_555 n
Sr2 Mn1 O1 53.54(11) 1_545 3_555 n
Sr2 Mn1 O1 56.58(11) 1_545 4_555 n
Sr2 Mn1 O4 125.88(4) 1_545 1_554 n
Sr2 Mn1 O4 54.12(4) 1_545 1_555 n
Sr2 Mn1 Sr2 71.76(7) 2_654 2_655 n
Sr2 Mn1 Sr2 69.91(4) 2_654 3_564 n
Sr2 Mn1 Sr2 110.09(4) 2_654 3_565 n
Sr2 Mn1 Sr2 108.24(7) 2_654 4_454 n
Sr2 Mn1 Sr2 180.0 2_654 4_455 n
Sr2 Mn1 O1 56.58(11) 2_654 1_555 n
Sr2 Mn1 O1 126.46(11) 2_654 2_555 n
Sr2 Mn1 O1 123.42(11) 2_654 3_555 n
Sr2 Mn1 O1 53.54(11) 2_654 4_555 n
Sr2 Mn1 O4 54.12(4) 2_654 1_554 n
Sr2 Mn1 O4 125.88(4) 2_654 1_555 n
Sr2 Mn1 Sr2 110.09(4) 2_655 3_564 n
Sr2 Mn1 Sr2 69.91(4) 2_655 3_565 n
Sr2 Mn1 Sr2 180.0 2_655 4_454 n
Sr2 Mn1 Sr2 108.24(7) 2_655 4_455 n
Sr2 Mn1 O1 56.58(11) 2_655 1_555 n
Sr2 Mn1 O1 126.46(11) 2_655 2_555 n
Sr2 Mn1 O1 123.42(11) 2_655 3_555 n
Sr2 Mn1 O1 53.54(11) 2_655 4_555 n
Sr2 Mn1 O4 125.88(4) 2_655 1_554 n
Sr2 Mn1 O4 54.12(4) 2_655 1_555 n
Sr2 Mn1 Sr2 71.76(7) 3_564 3_565 n
Sr2 Mn1 Sr2 69.91(4) 3_564 4_454 n
Sr2 Mn1 Sr2 110.09(4) 3_564 4_455 n
Sr2 Mn1 O1 53.54(11) 3_564 1_555 n
Sr2 Mn1 O1 56.58(11) 3_564 2_555 n
Sr2 Mn1 O1 126.46(11) 3_564 3_555 n
Sr2 Mn1 O1 123.42(11) 3_564 4_555 n
Sr2 Mn1 O4 54.12(4) 3_564 1_554 n
Sr2 Mn1 O4 125.88(4) 3_564 1_555 n
Sr2 Mn1 Sr2 110.09(4) 3_565 4_454 n
Sr2 Mn1 Sr2 69.91(4) 3_565 4_455 n
Sr2 Mn1 O1 53.54(11) 3_565 1_555 n
Sr2 Mn1 O1 56.58(11) 3_565 2_555 n
Sr2 Mn1 O1 126.46(11) 3_565 3_555 n
Sr2 Mn1 O1 123.42(11) 3_565 4_555 n
Sr2 Mn1 O4 125.88(4) 3_565 1_554 n
Sr2 Mn1 O4 54.12(4) 3_565 1_555 n
Sr2 Mn1 Sr2 71.76(7) 4_454 4_455 n
Sr2 Mn1 O1 123.42(11) 4_454 1_555 n
Sr2 Mn1 O1 53.54(11) 4_454 2_555 n
Sr2 Mn1 O1 56.58(11) 4_454 3_555 n
Sr2 Mn1 O1 126.46(11) 4_454 4_555 n
Sr2 Mn1 O4 54.12(4) 4_454 1_554 n
Sr2 Mn1 O4 125.88(4) 4_454 1_555 n
Sr2 Mn1 O1 123.42(11) 4_455 1_555 n
Sr2 Mn1 O1 53.54(11) 4_455 2_555 n
Sr2 Mn1 O1 56.58(11) 4_455 3_555 n
Sr2 Mn1 O1 126.46(11) 4_455 4_555 n
Sr2 Mn1 O4 125.88(4) 4_455 1_554 n
Sr2 Mn1 O4 54.12(4) 4_455 1_555 n
O1 Mn1 O1 90.0 1_555 2_555 n
O1 Mn1 O1 180.0 1_555 3_555 n
O1 Mn1 O1 90.0 1_555 4_555 n
O1 Mn1 O4 90.0 1_555 1_554 n
O1 Mn1 O4 90.0 1_555 1_555 n
O1 Mn1 O1 90.0 2_555 3_555 n
O1 Mn1 O1 180.0 2_555 4_555 n
O1 Mn1 O4 90.0 2_555 1_554 n
O1 Mn1 O4 90.0 2_555 1_555 n
O1 Mn1 O1 90.0 3_555 4_555 n
O1 Mn1 O4 90.0 3_555 1_554 n
O1 Mn1 O4 90.0 3_555 1_555 n
O1 Mn1 O4 90.0 4_555 1_554 n
O1 Mn1 O4 90.0 4_555 1_555 n
O4 Mn1 O4 180.0 1_554 1_555 n
Sr1 Mn2 Sr1 70.68(9) 1_554 1_555 n
Sr1 Mn2 Sr2 69.55(9) 1_554 1_554 n
Sr1 Mn2 Sr2 108.12(14) 1_554 1_555 n
Sr1 Mn2 Sr2 70.86(7) 1_554 2_654 n
Sr1 Mn2 Sr2 110.76(11) 1_554 2_655 n
Sr1 Mn2 O1 127.81(15) 1_554 1_555 n
Sr1 Mn2 O2 56.54(16) 1_554 1_555 n
Sr1 Mn2 O2 56.66(17) 1_554 4_565 n
Sr1 Mn2 O3 59.10(18) 1_554 1_554 n
Sr1 Mn2 O3 129.76(25) 1_554 1_555 n
Sr1 Mn2 O5 126.51(13) 1_554 1_555 n
Sr1 Mn2 Sr2 108.12(14) 1_555 1_554 n
Sr1 Mn2 Sr2 69.55(9) 1_555 1_555 n
Sr1 Mn2 Sr2 110.76(11) 1_555 2_654 n
Sr1 Mn2 Sr2 70.86(7) 1_555 2_655 n
Sr1 Mn2 O1 127.81(15) 1_555 1_555 n
Sr1 Mn2 O2 56.54(16) 1_555 1_555 n
Sr1 Mn2 O2 56.66(17) 1_555 4_565 n
Sr1 Mn2 O3 129.76(25) 1_555 1_554 n
Sr1 Mn2 O3 59.10(18) 1_555 1_555 n
Sr1 Mn2 O5 126.51(13) 1_555 1_555 n
Sr2 Mn2 Sr2 69.62(10) 1_554 1_555 n
Sr2 Mn2 Sr2 109.05(5) 1_554 2_654 n
Sr2 Mn2 Sr2 178.61(11) 1_554 2_655 n
Sr2 Mn2 O1 123.99(16) 1_554 1_555 n
Sr2 Mn2 O2 126.08(19) 1_554 1_555 n
Sr2 Mn2 O2 51.51(18) 1_554 4_565 n
Sr2 Mn2 O3 53.84(17) 1_554 1_554 n
Sr2 Mn2 O3 123.21(21) 1_554 1_555 n
Sr2 Mn2 O5 57.01(8) 1_554 1_555 n
Sr2 Mn2 Sr2 178.61(11) 1_555 2_654 n
Sr2 Mn2 Sr2 109.05(5) 1_555 2_655 n
Sr2 Mn2 O1 123.99(16) 1_555 1_555 n
Sr2 Mn2 O2 126.08(19) 1_555 1_555 n
Sr2 Mn2 O2 51.51(18) 1_555 4_565 n
Sr2 Mn2 O3 123.21(21) 1_555 1_554 n
Sr2 Mn2 O3 53.84(17) 1_555 1_555 n
Sr2 Mn2 O5 57.01(8) 1_555 1_555 n
Sr2 Mn2 Sr2 72.28(10) 2_654 2_655 n
Sr2 Mn2 O1 56.99(15) 2_654 1_555 n
Sr2 Mn2 O2 54.27(16) 2_654 1_555 n
Sr2 Mn2 O2 127.42(18) 2_654 4_565 n
Sr2 Mn2 O3 55.50(17) 2_654 1_554 n
Sr2 Mn2 O3 127.53(22) 2_654 1_555 n
Sr2 Mn2 O5 122.72(17) 2_654 1_555 n
Sr2 Mn2 O1 56.99(15) 2_655 1_555 n
Sr2 Mn2 O2 54.27(16) 2_655 1_555 n
Sr2 Mn2 O2 127.42(18) 2_655 4_565 n
Sr2 Mn2 O3 127.53(22) 2_655 1_554 n
Sr2 Mn2 O3 55.50(17) 2_655 1_555 n
Sr2 Mn2 O5 122.72(17) 2_655 1_555 n
O1 Mn2 O2 91.25(24) 1_555 1_555 n
O1 Mn2 O2 173.6(4) 1_555 4_565 n
O1 Mn2 O3 87.73(22) 1_555 1_554 n
O1 Mn2 O3 87.73(22) 1_555 1_555 n
O1 Mn2 O5 84.45(22) 1_555 1_555 n
O2 Mn2 O2 95.1(4) 1_555 4_565 n
O2 Mn2 O3 94.18(17) 1_555 1_554 n
O2 Mn2 O3 94.18(17) 1_555 1_555 n
O2 Mn2 O5 175.70(32) 1_555 1_555 n
O2 Mn2 O3 91.80(22) 4_565 1_554 n
O2 Mn2 O3 91.80(22) 4_565 1_555 n
O2 Mn2 O5 89.18(28) 4_565 1_555 n
O3 Mn2 O3 170.6(4) 1_554 1_555 n
O3 Mn2 O5 85.67(18) 1_554 1_555 n
O3 Mn2 O5 85.67(18) 1_555 1_555 n
La2 O1 La2 89.09(18) 2_654 2_655 n
La2 O1 La2 88.64(8) 2_654 3_564 n
La2 O1 La2 176.95(21) 2_654 3_565 n
La2 O1 Sr2 0.0 2_654 2_654 n
La2 O1 Sr2 89.09(18) 2_654 2_655 n
La2 O1 Sr2 88.64(8) 2_654 3_564 n
La2 O1 Sr2 176.95(21) 2_654 3_565 n
La2 O1 Mn1 87.43(16) 2_654 1_555 n
La2 O1 Mn2 85.82(20) 2_654 1_555 n
La2 O1 La2 176.95(21) 2_655 3_564 n
La2 O1 La2 88.64(8) 2_655 3_565 n
La2 O1 Sr2 89.09(18) 2_655 2_654 n
La2 O1 Sr2 0.0 2_655 2_655 n
La2 O1 Sr2 176.95(21) 2_655 3_564 n
La2 O1 Sr2 88.64(8) 2_655 3_565 n
La2 O1 Mn1 87.43(16) 2_655 1_555 n
La2 O1 Mn2 85.82(20) 2_655 1_555 n
La2 O1 La2 93.56(18) 3_564 3_565 n
La2 O1 Sr2 88.64(8) 3_564 2_654 n
La2 O1 Sr2 176.95(21) 3_564 2_655 n
La2 O1 Sr2 0.0 3_564 3_564 n
La2 O1 Sr2 93.56(18) 3_564 3_565 n
La2 O1 Mn1 90.44(18) 3_564 1_555 n
La2 O1 Mn2 96.03(17) 3_564 1_555 n
La2 O1 Sr2 176.95(21) 3_565 2_654 n
La2 O1 Sr2 88.64(8) 3_565 2_655 n
La2 O1 Sr2 93.56(18) 3_565 3_564 n
La2 O1 Sr2 0.0 3_565 3_565 n
La2 O1 Mn1 90.44(18) 3_565 1_555 n
La2 O1 Mn2 96.03(17) 3_565 1_555 n
Sr2 O1 Sr2 89.09(18) 2_654 2_655 n
Sr2 O1 Sr2 88.64(8) 2_654 3_564 n
Sr2 O1 Sr2 176.95(21) 2_654 3_565 n
Sr2 O1 Mn1 87.43(16) 2_654 1_555 n
Sr2 O1 Mn2 85.82(20) 2_654 1_555 n
Sr2 O1 Sr2 176.95(21) 2_655 3_564 n
Sr2 O1 Sr2 88.64(8) 2_655 3_565 n
Sr2 O1 Mn1 87.43(16) 2_655 1_555 n
Sr2 O1 Mn2 85.82(20) 2_655 1_555 n
Sr2 O1 Sr2 93.56(18) 3_564 3_565 n
Sr2 O1 Mn1 90.44(18) 3_564 1_555 n
Sr2 O1 Mn2 96.03(17) 3_564 1_555 n
Sr2 O1 Mn1 90.44(18) 3_565 1_555 n
Sr2 O1 Mn2 96.03(17) 3_565 1_555 n
Mn1 O1 Mn2 170.53(29) 1_555 1_555 n
Sr1 O2 Sr1 87.63(19) 1_554 1_555 n
Sr1 O2 La2 89.41(6) 1_554 2_654 n
Sr1 O2 La2 174.39(17) 1_554 2_655 n
Sr1 O2 Sr2 89.41(6) 1_554 2_654 n
Sr1 O2 Sr2 174.39(17) 1_554 2_655 n
Sr1 O2 Mn2 86.85(17) 1_554 1_555 n
Sr1 O2 Mn2 89.46(20) 1_554 2_655 n
Sr1 O2 La2 174.39(17) 1_555 2_654 n
Sr1 O2 La2 89.41(6) 1_555 2_655 n
Sr1 O2 Sr2 174.39(17) 1_555 2_654 n
Sr1 O2 Sr2 89.41(6) 1_555 2_655 n
Sr1 O2 Mn2 86.85(17) 1_555 1_555 n
Sr1 O2 Mn2 89.46(20) 1_555 2_655 n
La2 O2 La2 93.14(28) 2_654 2_655 n
La2 O2 Sr2 0.0 2_654 2_654 n
La2 O2 Sr2 93.14(28) 2_654 2_655 n
La2 O2 Mn2 88.24(19) 2_654 1_555 n
La2 O2 Mn2 95.27(17) 2_654 2_655 n
La2 O2 Sr2 93.14(28) 2_655 2_654 n
La2 O2 Sr2 0.0 2_655 2_655 n
La2 O2 Mn2 88.24(19) 2_655 1_555 n
La2 O2 Mn2 95.27(17) 2_655 2_655 n
Sr2 O2 Sr2 93.14(28) 2_654 2_655 n
Sr2 O2 Mn2 88.24(19) 2_654 1_555 n
Sr2 O2 Mn2 95.27(17) 2_654 2_655 n
Sr2 O2 Mn2 88.24(19) 2_655 1_555 n
Sr2 O2 Mn2 95.27(17) 2_655 2_655 n
Mn2 O2 Mn2 174.9(4) 1_555 2_655 n
Sr1 O3 La2 86.27(14) 1_555 1_555 n
Sr1 O3 La2 86.87(16) 1_555 2_655 n
Sr1 O3 La2 174.74(22) 1_555 3_565 n
Sr1 O3 Sr2 86.27(14) 1_555 1_555 n
Sr1 O3 Sr2 86.87(16) 1_555 2_655 n
Sr1 O3 Sr2 174.74(22) 1_555 3_565 n
Sr1 O3 Mn2 85.54(21) 1_555 1_555 n
Sr1 O3 Mn2 85.54(21) 1_555 1_556 n
La2 O3 La2 173.14(22) 1_555 2_655 n
La2 O3 La2 98.99(16) 1_555 3_565 n
La2 O3 Sr2 0.0 1_555 1_555 n
La2 O3 Sr2 173.14(22) 1_555 2_655 n
La2 O3 Sr2 98.99(16) 1_555 3_565 n
La2 O3 Mn2 91.23(19) 1_555 1_555 n
La2 O3 Mn2 91.23(19) 1_555 1_556 n
La2 O3 La2 87.87(21) 2_655 3_565 n
La2 O3 Sr2 173.14(22) 2_655 1_555 n
La2 O3 Sr2 0.0 2_655 2_655 n
La2 O3 Sr2 87.87(21) 2_655 3_565 n
La2 O3 Mn2 88.24(18) 2_655 1_555 n
La2 O3 Mn2 88.24(18) 2_655 1_556 n
La2 O3 Sr2 98.99(16) 3_565 1_555 n
La2 O3 Sr2 87.87(21) 3_565 2_655 n
La2 O3 Sr2 0.0 3_565 3_565 n
La2 O3 Mn2 94.30(21) 3_565 1_555 n
La2 O3 Mn2 94.30(21) 3_565 1_556 n
Sr2 O3 Sr2 173.14(22) 1_555 2_655 n
Sr2 O3 Sr2 98.99(16) 1_555 3_565 n
Sr2 O3 Mn2 91.23(19) 1_555 1_555 n
Sr2 O3 Mn2 91.23(19) 1_555 1_556 n
Sr2 O3 Sr2 87.87(21) 2_655 3_565 n
Sr2 O3 Mn2 88.24(18) 2_655 1_555 n
Sr2 O3 Mn2 88.24(18) 2_655 1_556 n
Sr2 O3 Mn2 94.30(21) 3_565 1_555 n
Sr2 O3 Mn2 94.30(21) 3_565 1_556 n
Mn2 O3 Mn2 170.6(4) 1_555 1_556 n
La2 O4 La2 90.0 1_545 2_655 n
La2 O4 La2 180.0 1_545 3_565 n
La2 O4 La2 90.0 1_545 4_455 n
La2 O4 Sr2 0.0 1_545 1_545 n
La2 O4 Sr2 90.0 1_545 2_655 n
La2 O4 Sr2 180.0 1_545 3_565 n
La2 O4 Sr2 90.0 1_545 4_455 n
La2 O4 Mn1 90.0 1_545 1_555 n
La2 O4 Mn1 90.0 1_545 1_556 n
La2 O4 La2 90.0 2_655 3_565 n
La2 O4 La2 180.0 2_655 4_455 n
La2 O4 Sr2 90.0 2_655 1_545 n
La2 O4 Sr2 0.0 2_655 2_655 n
La2 O4 Sr2 90.0 2_655 3_565 n
La2 O4 Sr2 180.0 2_655 4_455 n
La2 O4 Mn1 90.0 2_655 1_555 n
La2 O4 Mn1 90.0 2_655 1_556 n
La2 O4 La2 90.0 3_565 4_455 n
La2 O4 Sr2 180.0 3_565 1_545 n
La2 O4 Sr2 90.0 3_565 2_655 n
La2 O4 Sr2 0.0 3_565 3_565 n
La2 O4 Sr2 90.0 3_565 4_455 n
La2 O4 Mn1 90.0 3_565 1_555 n
La2 O4 Mn1 90.0 3_565 1_556 n
La2 O4 Sr2 90.0 4_455 1_545 n
La2 O4 Sr2 180.0 4_455 2_655 n
La2 O4 Sr2 90.0 4_455 3_565 n
La2 O4 Sr2 0.0 4_455 4_455 n
La2 O4 Mn1 90.0 4_455 1_555 n
La2 O4 Mn1 90.0 4_455 1_556 n
Sr2 O4 Sr2 90.0 1_545 2_655 n
Sr2 O4 Sr2 180.0 1_545 3_565 n
Sr2 O4 Sr2 90.0 1_545 4_455 n
Sr2 O4 Mn1 90.0 1_545 1_555 n
Sr2 O4 Mn1 90.0 1_545 1_556 n
Sr2 O4 Sr2 90.0 2_655 3_565 n
Sr2 O4 Sr2 180.0 2_655 4_455 n
Sr2 O4 Mn1 90.0 2_655 1_555 n
Sr2 O4 Mn1 90.0 2_655 1_556 n
Sr2 O4 Sr2 90.0 3_565 4_455 n
Sr2 O4 Mn1 90.0 3_565 1_555 n
Sr2 O4 Mn1 90.0 3_565 1_556 n
Sr2 O4 Mn1 90.0 4_455 1_555 n
Sr2 O4 Mn1 90.0 4_455 1_556 n
Mn1 O4 Mn1 180.0 1_555 1_556 n
Sr2 O5 Sr2 85.73(8) 1_554 1_555 n
Sr2 O5 Sr2 94.27(8) 1_554 3_564 n
Sr2 O5 Sr2 179.972 1_554 3_565 n
Sr2 O5 Mn2 88.36(12) 1_554 1_555 n
Sr2 O5 Mn2 91.64(12) 1_554 3_565 n
Sr2 O5 Sr2 179.9802 1_555 3_564 n
Sr2 O5 Sr2 94.27(8) 1_555 3_565 n
Sr2 O5 Mn2 88.36(12) 1_555 1_555 n
Sr2 O5 Mn2 91.64(12) 1_555 3_565 n
Sr2 O5 Sr2 85.73(8) 3_564 3_565 n
Sr2 O5 Mn2 91.64(12) 3_564 1_555 n
Sr2 O5 Mn2 88.36(12) 3_564 3_565 n
Sr2 O5 Mn2 91.64(12) 3_565 1_555 n
Sr2 O5 Mn2 88.36(12) 3_565 3_565 n
Mn2 O5 Mn2 180.0 1_555 3_565 n

loop_
_geom_bond_atom_site_label_1
_geom_bond_atom_site_label_2
_geom_bond_distance
_geom_bond_site_symmetry_2
_geom_bond_publ_flag
La1 La1 3.83812(7) 1_554 n
La1 La1 3.83812(7) 1_556 n
La1 Sr1 3.83812(7) 1_554 n
La1 Sr1 3.83812(7) 1_556 n
La1 La2 3.810(4) 1_555 n
La1 La2 3.810(4) 2_655 n
La1 La2 3.810(4) 3_665 n
La1 La2 3.810(4) 4_565 n
La1 Sr2 3.810(4) 1_555 n
La1 Sr2 3.810(4) 2_655 n
La1 Sr2 3.810(4) 3_665 n
La1 Sr2 3.810(4) 4_565 n
La1 Mn2 3.318(4) 1_555 n
La1 Mn2 3.318(4) 1_556 n
La1 Mn2 3.318(4) 2_655 n
La1 Mn2 3.318(4) 2_656 n
La1 Mn2 3.318(4) 3_665 n
La1 Mn2 3.318(4) 3_666 n
La1 Mn2 3.318(4) 4_565 n
La1 Mn2 3.318(4) 4_566 n
La1 O2 2.772(5) 1_555 n
La1 O2 2.772(5) 1_556 n
La1 O2 2.772(5) 2_655 n
La1 O2 2.772(5) 2_656 n
La1 O2 2.772(5) 3_665 n
La1 O2 2.772(5) 3_666 n
La1 O2 2.772(5) 4_565 n
La1 O2 2.772(5) 4_566 n
La1 O3 2.855(5) 1_555 n
La1 O3 2.855(5) 2_655 n
La1 O3 2.855(5) 3_665 n
La1 O3 2.855(5) 4_565 n
Sr1 La1 3.83812(7) 1_554 n
Sr1 La1 3.83812(7) 1_556 n
Sr1 Sr1 3.83812(7) 1_554 n
Sr1 Sr1 3.83812(7) 1_556 n
Sr1 La2 3.810(4) 1_555 n
Sr1 La2 3.810(4) 2_655 n
Sr1 La2 3.810(4) 3_665 n
Sr1 La2 3.810(4) 4_565 n
Sr1 Sr2 3.810(4) 1_555 n
Sr1 Sr2 3.810(4) 2_655 n
Sr1 Sr2 3.810(4) 3_665 n
Sr1 Sr2 3.810(4) 4_565 n
Sr1 Mn2 3.318(4) 1_555 n
Sr1 Mn2 3.318(4) 1_556 n
Sr1 Mn2 3.318(4) 2_655 n
Sr1 Mn2 3.318(4) 2_656 n
Sr1 Mn2 3.318(4) 3_665 n
Sr1 Mn2 3.318(4) 3_666 n
Sr1 Mn2 3.318(4) 4_565 n
Sr1 Mn2 3.318(4) 4_566 n
Sr1 O2 2.772(5) 1_555 n
Sr1 O2 2.772(5) 1_556 n
Sr1 O2 2.772(5) 2_655 n
Sr1 O2 2.772(5) 2_656 n
Sr1 O2 2.772(5) 3_665 n
Sr1 O2 2.772(5) 3_666 n
Sr1 O2 2.772(5) 4_565 n
Sr1 O2 2.772(5) 4_566 n
Sr1 O3 2.855(5) 1_555 n
Sr1 O3 2.855(5) 2_655 n
Sr1 O3 2.855(5) 3_665 n
Sr1 O3 2.855(5) 4_565 n
La2 La1 3.810(4) 1_555 n
La2 Sr1 3.810(4) 1_555 n
La2 La2 3.83812(7) 1_554 n
La2 La2 3.83812(7) 1_556 n
La2 La2 3.752(5) 2_665 n
La2 La2 4.135(6) 3_565 n
La2 La2 3.752(5) 4_465 n
La2 Sr2 3.83812(7) 1_554 n
La2 Sr2 3.83812(7) 1_556 n
La2 Sr2 3.752(5) 2_665 n
La2 Sr2 4.135(6) 3_565 n
La2 Sr2 3.752(5) 4_465 n
La2 Mn1 3.2744(29) 1_565 n
La2 Mn1 3.2744(29) 1_566 n
La2 Mn2 3.362(4) 1_555 n
La2 Mn2 3.362(4) 1_556 n
La2 Mn2 3.452(5) 3_565 n
La2 Mn2 3.452(5) 3_566 n
La2 Mn2 3.254(4) 4_565 n
La2 Mn2 3.254(4) 4_566 n
La2 O1 2.633(4) 3_565 n
La2 O1 2.633(4) 3_566 n
La2 O1 2.736(4) 4_565 n
La2 O1 2.736(4) 4_566 n
La2 O2 2.643(6) 4_565 n
La2 O2 2.643(6) 4_566 n
La2 O3 2.715(6) 1_555 n
La2 O3 2.724(7) 3_565 n
La2 O3 2.683(6) 4_565 n
La2 O4 2.653(4) 1_565 n
La2 O5 2.8210(20) 1_555 n
La2 O5 2.8210(20) 1_556 n
Sr2 La1 3.810(4) 1_555 n
Sr2 Sr1 3.810(4) 1_555 n
Sr2 La2 3.83812(7) 1_554 n
Sr2 La2 3.83812(7) 1_556 n
Sr2 La2 3.752(5) 2_665 n
Sr2 La2 4.135(6) 3_565 n
Sr2 La2 3.752(5) 4_465 n
Sr2 Sr2 3.83812(7) 1_554 n
Sr2 Sr2 3.83812(7) 1_556 n
Sr2 Sr2 3.752(5) 2_665 n
Sr2 Sr2 4.135(6) 3_565 n
Sr2 Sr2 3.752(5) 4_465 n
Sr2 Mn1 3.2744(29) 1_565 n
Sr2 Mn1 3.2744(29) 1_566 n
Sr2 Mn2 3.362(4) 1_555 n
Sr2 Mn2 3.362(4) 1_556 n
Sr2 Mn2 3.452(5) 3_565 n
Sr2 Mn2 3.452(5) 3_566 n
Sr2 Mn2 3.254(4) 4_565 n
Sr2 Mn2 3.254(4) 4_566 n
Sr2 O1 2.633(4) 3_565 n
Sr2 O1 2.633(4) 3_566 n
Sr2 O1 2.736(4) 4_565 n
Sr2 O1 2.736(4) 4_566 n
Sr2 O2 2.643(6) 4_565 n
Sr2 O2 2.643(6) 4_566 n
Sr2 O3 2.715(6) 1_555 n
Sr2 O3 2.724(7) 3_565 n
Sr2 O3 2.683(6) 4_565 n
Sr2 O4 2.653(4) 1_565 n
Sr2 O5 2.8210(20) 1_555 n
Sr2 O5 2.8210(20) 1_556 n
Mn1 La2 3.2744(29) 1_544 n
Mn1 La2 3.2744(29) 1_545 n
Mn1 La2 3.2744(29) 2_654 n
Mn1 La2 3.2744(29) 2_655 n
Mn1 La2 3.2744(29) 3_564 n
Mn1 La2 3.2744(29) 3_565 n
Mn1 La2 3.2744(29) 4_454 n
Mn1 La2 3.2744(29) 4_455 n
Mn1 Sr2 3.2744(29) 1_544 n
Mn1 Sr2 3.2744(29) 1_545 n
Mn1 Sr2 3.2744(29) 2_654 n
Mn1 Sr2 3.2744(29) 2_655 n
Mn1 Sr2 3.2744(29) 3_564 n
Mn1 Sr2 3.2744(29) 3_565 n
Mn1 Sr2 3.2744(29) 4_454 n
Mn1 Sr2 3.2744(29) 4_455 n
Mn1 O1 1.926(5) 1_555 n
Mn1 O1 1.926(5) 2_555 n
Mn1 O1 1.926(5) 3_555 n
Mn1 O1 1.926(5) 4_555 n
Mn1 O4 1.919060(30) 1_554 n
Mn1 O4 1.919060(30) 1_555 n
Mn2 La1 3.318(4) 1_554 n
Mn2 La1 3.318(4) 1_555 n
Mn2 Sr1 3.318(4) 1_554 n
Mn2 Sr1 3.318(4) 1_555 n
Mn2 La2 3.362(4) 1_554 n
Mn2 La2 3.362(4) 1_555 n
Mn2 La2 3.254(4) 2_654 n
Mn2 La2 3.254(4) 2_655 n
Mn2 La2 3.452(5) 3_564 n
Mn2 La2 3.452(5) 3_565 n
Mn2 Sr2 3.362(4) 1_554 n
Mn2 Sr2 3.362(4) 1_555 n
Mn2 Sr2 3.254(4) 2_654 n
Mn2 Sr2 3.254(4) 2_655 n
Mn2 Sr2 3.452(5) 3_564 n
Mn2 Sr2 3.452(5) 3_565 n
Mn2 O1 1.972(7) 1_555 n
Mn2 O2 1.982(5) 1_555 n
Mn2 O2 1.849(6) 4_565 n
Mn2 O3 1.9256(5) 1_554 n
Mn2 O3 1.9256(5) 1_555 n
Mn2 O5 1.9107(35) 1_555 n
O1 La2 2.736(4) 2_654 n
O1 La2 2.736(4) 2_655 n
O1 La2 2.633(4) 3_564 n
O1 La2 2.633(4) 3_565 n
O1 Sr2 2.736(4) 2_654 n
O1 Sr2 2.736(4) 2_655 n
O1 Sr2 2.633(4) 3_564 n
O1 Sr2 2.633(4) 3_565 n
O1 Mn1 1.926(5) 1_555 n
O1 Mn2 1.972(7) 1_555 n
O2 La1 2.772(5) 1_554 n
O2 La1 2.772(5) 1_555 n
O2 Sr1 2.772(5) 1_554 n
O2 Sr1 2.772(5) 1_555 n
O2 La2 2.643(6) 2_654 n
O2 La2 2.643(6) 2_655 n
O2 Sr2 2.643(6) 2_654 n
O2 Sr2 2.643(6) 2_655 n
O2 Mn2 1.982(5) 1_555 n
O2 Mn2 1.849(6) 2_655 n
O3 La1 2.855(5) 1_555 n
O3 Sr1 2.855(5) 1_555 n
O3 La2 2.715(6) 1_555 n
O3 La2 2.683(6) 2_655 n
O3 La2 2.724(7) 3_565 n
O3 Sr2 2.715(6) 1_555 n
O3 Sr2 2.683(6) 2_655 n
O3 Sr2 2.724(7) 3_565 n
O3 Mn2 1.9256(5) 1_555 n
O3 Mn2 1.9256(5) 1_556 n
O4 La2 2.653(4) 1_545 n
O4 La2 2.653(4) 2_655 n
O4 La2 2.653(4) 3_565 n
O4 La2 2.653(4) 4_455 n
O4 Sr2 2.653(4) 1_545 n
O4 Sr2 2.653(4) 2_655 n
O4 Sr2 2.653(4) 3_565 n
O4 Sr2 2.653(4) 4_455 n
O4 Mn1 1.919060(30) 1_555 n
O4 Mn1 1.919060(30) 1_556 n
O5 La2 2.8210(20) 1_554 n
O5 La2 2.8210(20) 1_555 n
O5 La2 2.8210(20) 3_564 n
O5 La2 2.8210(20) 3_565 n
O5 Sr2 2.8210(20) 1_554 n
O5 Sr2 2.8210(20) 1_555 n
O5 Sr2 2.8210(20) 3_564 n
O5 Sr2 2.8210(20) 3_565 n
O5 Mn2 1.9107(35) 1_555 n
O5 Mn2 1.9107(35) 3_565 n
